data_7118987
loop_
_publ_author_name
'Tek Long Chan'
'Zuowei Xie'

_publ_section_title
;
 The synthesis, structure and reactivity of an imine-stabilized
 carboranylphosphorus(I) compound
;
_journal_name_full Chem.Commun.
_journal_page_first 7280
_journal_volume 52
_journal_year 2016
_chemical_formula_sum 'C25 H55 B10 N2 P Si2'
_chemical_formula_weight 578.96
_space_group_crystal_system monoclinic
_space_group_IT_number 14
_space_group_name_Hall '-P 2ybc'
_space_group_name_H-M_alt 'P 1 21/c 1'
_symmetry_space_group_name_Hall '-P 2ybc'
_symmetry_space_group_name_H-M 'P 1 21/c 1'
_atom_sites_solution_hydrogens mixed
_audit_creation_method SHELXL-2014/6
_audit_update_record
;
2016-03-09 deposited with the CCDC.
2016-05-10 downloaded from the CCDC.
;
_cell_angle_alpha 90
_cell_angle_beta 115.893(3)
_cell_angle_gamma 90
_cell_formula_units_Z 4
_cell_length_a 17.4404(15)
_cell_length_b 12.4044(9)
_cell_length_c 18.5294(15)
_cell_measurement_reflns_used 325
_cell_measurement_temperature 296(2)
_cell_measurement_theta_max 15
_cell_measurement_theta_min 15
_cell_volume 3606.2(5)
_computing_cell_refinement 'BRUKER KAPPA APEXII DUO DIFFRACTOMETER'
_computing_data_collection 'BRUKER KAPPA APEXII DUO DIFFRACTOMETER'
_computing_data_reduction 'BRUKER KAPPA APEXII DUO DIFFRACTOMETER'
_computing_molecular_graphics 'BRUKER SHELXTL'
_computing_publication_material 'BRUKER SHELXTL'
_computing_structure_refinement 'SHELXL-2014/6 (Sheldrick, 2014)'
_diffrn_ambient_temperature 296(2)
_diffrn_measured_fraction_theta_full 1.000
_diffrn_measured_fraction_theta_max 1.000
_diffrn_measurement_device_type 'BRUKER KAPPA APEXII DUO DIFFRACTOMETER'
_diffrn_measurement_method 'PHI & OMEGA SCAN'
_diffrn_radiation_type MoK\a
_diffrn_radiation_wavelength 0.71073
_diffrn_reflns_av_R_equivalents 0.0460
_diffrn_reflns_av_unetI/netI 0.0305
_diffrn_reflns_Laue_measured_fraction_full 1.000
_diffrn_reflns_Laue_measured_fraction_max 1.000
_diffrn_reflns_limit_h_max 20
_diffrn_reflns_limit_h_min -20
_diffrn_reflns_limit_k_max 14
_diffrn_reflns_limit_k_min -14
_diffrn_reflns_limit_l_max 22
_diffrn_reflns_limit_l_min -22
_diffrn_reflns_number 49063
_diffrn_reflns_point_group_measured_fraction_full 1.000
_diffrn_reflns_point_group_measured_fraction_max 1.000
_diffrn_reflns_theta_full 25.242
_diffrn_reflns_theta_max 25.246
_diffrn_reflns_theta_min 1.298
_exptl_absorpt_coefficient_mu 0.162
_exptl_absorpt_correction_T_max 0.7452
_exptl_absorpt_correction_T_min 0.6809
_exptl_absorpt_correction_type multi-scan
_exptl_crystal_colour colourless
_exptl_crystal_density_diffrn 1.066
_exptl_crystal_description block
_exptl_crystal_F_000 1248
_exptl_crystal_size_max 0.400
_exptl_crystal_size_mid 0.300
_exptl_crystal_size_min 0.200
_refine_diff_density_max 1.403
_refine_diff_density_min -0.438
_refine_diff_density_rms 0.087
_refine_ls_extinction_coef .
_refine_ls_extinction_method none
_refine_ls_goodness_of_fit_ref 1.117
_refine_ls_hydrogen_treatment mixed
_refine_ls_matrix_type full
_refine_ls_number_parameters 365
_refine_ls_number_reflns 6528
_refine_ls_number_restraints 0
_refine_ls_restrained_S_all 1.117
_refine_ls_R_factor_all 0.0885
_refine_ls_R_factor_gt 0.0758
_refine_ls_shift/su_max 0.000
_refine_ls_shift/su_mean 0.000
_refine_ls_structure_factor_coef Fsqd
_refine_ls_weighting_details 'w=1/[\s^2^(Fo^2^)+(0.1252P)^2^+3.3663P] where P=(Fo^2^+2Fc^2^)/3'
_refine_ls_weighting_scheme calc
_refine_ls_wR_factor_gt 0.2035
_refine_ls_wR_factor_ref 0.2177
_reflns_Friedel_coverage 0.000
_reflns_Friedel_fraction_full .
_reflns_Friedel_fraction_max .
_reflns_number_gt 5348
_reflns_number_total 6528
_reflns_threshold_expression 'I > 2\s(I)'
_cod_data_source_file c6cc03368g2.cif
_cod_data_source_block 9
_cod_database_code 7118987
_shelx_space_group_comment
;
The symmetry employed for this shelxl refinement is uniquely defined
by the following loop, which should always be used as a source of
symmetry information in preference to the above space-group names.
They are only intended as comments.
;
_shelx_estimated_absorpt_t_min 0.938
_shelx_estimated_absorpt_t_max 0.968
_shelxl_version_number 2014/6

loop_
_space_group_symop_operation_xyz
'x, y, z'
'-x, y+1/2, -z+1/2'
'-x, -y, -z'
'x, -y-1/2, z-1/2'

loop_
_atom_site_label
_atom_site_type_symbol
_atom_site_fract_x
_atom_site_fract_y
_atom_site_fract_z
_atom_site_U_iso_or_equiv
_atom_site_adp_type
_atom_site_occupancy
_atom_site_site_symmetry_order
_atom_site_calc_flag
_atom_site_refinement_flags_posn
_atom_site_refinement_flags_adp
_atom_site_refinement_flags_occupancy
_atom_site_disorder_assembly
_atom_site_disorder_group
P1 P 0.31085(5) 0.06768(6) 0.17982(5) 0.0290(2) Uani 1 1 d . . . . .
Si1 Si 0.36150(6) 0.07408(7) 0.04931(6) 0.0385(3) Uani 1 1 d . . . . .
Si2 Si 0.48603(5) 0.16441(7) 0.21217(6) 0.0373(3) Uani 1 1 d . . . . .
N1 N 0.20619(15) 0.01154(17) 0.24235(14) 0.0245(5) Uani 1 1 d . . . . .
N2 N 0.38391(15) 0.11389(19) 0.14846(14) 0.0287(5) Uani 1 1 d . . . . .
C1 C 0.16174(17) 0.1872(2) 0.20067(18) 0.0259(6) Uani 1 1 d . . . . .
C2 C 0.24971(16) 0.1949(2) 0.18131(16) 0.0217(5) Uani 1 1 d . . . . .
C11 C 0.14217(19) 0.0728(2) 0.22208(19) 0.0306(7) Uani 1 1 d . . . . .
C12 C 0.0521(2) 0.0464(3) 0.2137(3) 0.0585(12) Uani 1 1 d . . . . .
C13 C 0.0509(3) -0.0614(3) 0.2551(4) 0.0859(19) Uani 1 1 d . . . . .
H13A H 0.0879 -0.0563 0.3114 0.129 Uiso 1 1 calc R U . . .
H13B H -0.0062 -0.0764 0.2476 0.129 Uiso 1 1 calc R U . . .
H13C H 0.0701 -0.1185 0.2320 0.129 Uiso 1 1 calc R U . . .
C14 C 0.0183(3) 0.1312(3) 0.2536(4) 0.0869(18) Uani 1 1 d . . . . .
H14A H 0.0566 0.1365 0.3096 0.130 Uiso 1 1 calc R U . . .
H14B H 0.0144 0.1999 0.2284 0.130 Uiso 1 1 calc R U . . .
H14C H -0.0371 0.1100 0.2476 0.130 Uiso 1 1 calc R U . . .
C15 C -0.0075(3) 0.0358(4) 0.1240(4) 0.0873(18) Uani 1 1 d . . . . .
H15A H 0.0148 -0.0173 0.1005 0.131 Uiso 1 1 calc R U . . .
H15B H -0.0631 0.0140 0.1173 0.131 Uiso 1 1 calc R U . . .
H15C H -0.0116 0.1040 0.0981 0.131 Uiso 1 1 calc R U . . .
C16 C 0.21844(19) -0.0967(2) 0.27146(18) 0.0283(6) Uani 1 1 d . . . . .
C17 C 0.2584(3) -0.1109(2) 0.3550(2) 0.0438(8) Uani 1 1 d . . . . .
C18 C 0.2734(3) -0.2154(3) 0.3844(2) 0.0613(12) Uani 1 1 d . . . . .
H18A H 0.2989 -0.2265 0.4396 0.074 Uiso 1 1 calc R U . . .
C19 C 0.2516(3) -0.3030(3) 0.3340(2) 0.0597(11) Uani 1 1 d . . . . .
H19A H 0.2601 -0.3725 0.3549 0.072 Uiso 1 1 calc R U . . .
C20 C 0.2172(2) -0.2877(2) 0.2530(2) 0.0451(8) Uani 1 1 d . . . . .
H20A H 0.2049 -0.3474 0.2194 0.054 Uiso 1 1 calc R U . . .
C21 C 0.20015(19) -0.1850(2) 0.21916(19) 0.0325(7) Uani 1 1 d . . . . .
C22 C 0.2880(3) -0.0166(3) 0.4133(2) 0.0649(13) Uani 1 1 d . . . . .
H22A H 0.2623 0.0493 0.3833 0.078 Uiso 1 1 calc R U . . .
C23 C 0.2604(7) -0.0276(5) 0.4803(4) 0.139(3) Uani 1 1 d . . . . .
H23A H 0.1996 -0.0350 0.4576 0.209 Uiso 1 1 calc R U . . .
H23B H 0.2868 -0.0901 0.5120 0.209 Uiso 1 1 calc R U . . .
H23C H 0.2774 0.0354 0.5137 0.209 Uiso 1 1 calc R U . . .
C24 C 0.3841(5) -0.0047(5) 0.4485(4) 0.118(2) Uani 1 1 d . . . . .
H24A H 0.4010 0.0022 0.4058 0.177 Uiso 1 1 calc R U . . .
H24B H 0.4014 0.0584 0.4818 0.177 Uiso 1 1 calc R U . . .
H24C H 0.4108 -0.0672 0.4801 0.177 Uiso 1 1 calc R U . . .
C25 C 0.1634(2) -0.1747(3) 0.1291(2) 0.0452(8) Uani 1 1 d . . . . .
H25A H 0.1515 -0.0983 0.1153 0.054 Uiso 1 1 calc R U . . .
C26 C 0.0792(3) -0.2371(4) 0.0873(3) 0.0852(16) Uani 1 1 d . . . . .
H26A H 0.0574 -0.2291 0.0303 0.128 Uiso 1 1 calc R U . . .
H26B H 0.0890 -0.3121 0.1012 0.128 Uiso 1 1 calc R U . . .
H26C H 0.0385 -0.2092 0.1045 0.128 Uiso 1 1 calc R U . . .
C27 C 0.2274(4) -0.2124(3) 0.0993(3) 0.0718(13) Uani 1 1 d . . . . .
H27A H 0.2030 -0.2053 0.0420 0.108 Uiso 1 1 calc R U . . .
H27B H 0.2780 -0.1692 0.1232 0.108 Uiso 1 1 calc R U . . .
H27C H 0.2415 -0.2866 0.1138 0.108 Uiso 1 1 calc R U . . .
C28 C 0.2450(3) 0.0643(4) -0.0159(2) 0.0558(10) Uani 1 1 d . . . . .
H28A H 0.2356 0.0426 -0.0689 0.084 Uiso 1 1 calc R U . . .
H28B H 0.2204 0.0119 0.0060 0.084 Uiso 1 1 calc R U . . .
H28C H 0.2189 0.1332 -0.0184 0.084 Uiso 1 1 calc R U . . .
C29 C 0.4073(3) -0.0622(3) 0.0491(3) 0.0682(12) Uani 1 1 d . . . . .
H29A H 0.3945 -0.0824 -0.0049 0.102 Uiso 1 1 calc R U . . .
H29B H 0.4679 -0.0602 0.0807 0.102 Uiso 1 1 calc R U . . .
H29C H 0.3828 -0.1139 0.0716 0.102 Uiso 1 1 calc R U . . .
C30 C 0.4059(3) 0.1743(4) 0.0033(3) 0.0646(12) Uani 1 1 d . . . . .
H30A H 0.3935 0.1521 -0.0504 0.097 Uiso 1 1 calc R U . . .
H30B H 0.3807 0.2435 0.0018 0.097 Uiso 1 1 calc R U . . .
H30C H 0.4665 0.1790 0.0346 0.097 Uiso 1 1 calc R U . . .
C31 C 0.5084(3) 0.1547(4) 0.3199(2) 0.0589(11) Uani 1 1 d . . . . .
H31A H 0.5642 0.1827 0.3526 0.088 Uiso 1 1 calc R U . . .
H31B H 0.4667 0.1957 0.3289 0.088 Uiso 1 1 calc R U . . .
H31C H 0.5057 0.0806 0.3335 0.088 Uiso 1 1 calc R U . . .
C32 C 0.5688(2) 0.0800(4) 0.2007(3) 0.0671(12) Uani 1 1 d . . . . .
H32A H 0.6244 0.1072 0.2353 0.101 Uiso 1 1 calc R U . . .
H32B H 0.5639 0.0068 0.2150 0.101 Uiso 1 1 calc R U . . .
H32C H 0.5605 0.0827 0.1460 0.101 Uiso 1 1 calc R U . . .
C33 C 0.5021(3) 0.3070(3) 0.1886(3) 0.0590(11) Uani 1 1 d . . . . .
H33A H 0.5583 0.3304 0.2248 0.089 Uiso 1 1 calc R U . . .
H33B H 0.4955 0.3112 0.1344 0.089 Uiso 1 1 calc R U . . .
H33C H 0.4606 0.3526 0.1944 0.089 Uiso 1 1 calc R U . . .
B3 B 0.1486(2) 0.2093(3) 0.1043(2) 0.0302(7) Uani 1 1 d . . . . .
H3 H 0.1191 0.1498 0.0559 0.036 Uiso 1 1 calc R U . . .
B4 B 0.0888(2) 0.2827(3) 0.1449(2) 0.0366(8) Uani 1 1 d . . . . .
H4 H 0.0194 0.2727 0.1221 0.044 Uiso 1 1 calc R U . . .
B5 B 0.1564(2) 0.3032(3) 0.2491(2) 0.0350(8) Uani 1 1 d . . . . .
H5 H 0.1316 0.3059 0.2944 0.042 Uiso 1 1 calc R U . . .
B6 B 0.2557(2) 0.2438(2) 0.2703(2) 0.0276(7) Uani 1 1 d . . . . .
H6 H 0.2951 0.2061 0.3286 0.033 Uiso 1 1 calc R U . . .
B7 B 0.2347(2) 0.2929(2) 0.1125(2) 0.0290(7) Uani 1 1 d . . . . .
H7 H 0.2608 0.2891 0.0682 0.035 Uiso 1 1 calc R U . . .
B8 B 0.1337(2) 0.3504(3) 0.0886(2) 0.0370(8) Uani 1 1 d . . . . .
H8 H 0.0939 0.3841 0.0289 0.044 Uiso 1 1 calc R U . . .
B9 B 0.1382(2) 0.4086(3) 0.1787(2) 0.0384(9) Uani 1 1 d . . . . .
H9 H 0.1011 0.4808 0.1777 0.046 Uiso 1 1 calc R U . . .
B10 B 0.2421(2) 0.3854(3) 0.2567(2) 0.0350(8) Uani 1 1 d . . . . .
H10 H 0.2729 0.4424 0.3066 0.042 Uiso 1 1 calc R U . . .
B11 B 0.3007(2) 0.3145(2) 0.2149(2) 0.0281(7) Uani 1 1 d . . . . .
H11 H 0.3700 0.3248 0.2378 0.034 Uiso 1 1 calc R U . . .
B12 B 0.2284(2) 0.4160(3) 0.1581(2) 0.0341(8) Uani 1 1 d . . . . .
H12 H 0.2498 0.4930 0.1438 0.041 Uiso 1 1 calc R U . . .
H1A H 0.353(2) 0.071(2) 0.248(2) 0.032(8) Uiso 1 1 d . . . . .

loop_
_atom_site_aniso_label
_atom_site_aniso_U_11
_atom_site_aniso_U_22
_atom_site_aniso_U_33
_atom_site_aniso_U_23
_atom_site_aniso_U_13
_atom_site_aniso_U_12
P1 0.0328(4) 0.0199(4) 0.0421(5) 0.0015(3) 0.0237(4) 0.0030(3)
Si1 0.0437(5) 0.0425(5) 0.0380(5) -0.0036(4) 0.0260(4) 0.0035(4)
Si2 0.0256(5) 0.0341(5) 0.0500(6) 0.0032(4) 0.0144(4) -0.0014(3)
N1 0.0332(13) 0.0173(11) 0.0276(12) 0.0024(9) 0.0174(10) 0.0003(9)
N2 0.0269(12) 0.0302(12) 0.0341(14) -0.0011(10) 0.0179(11) 0.0003(9)
C1 0.0251(14) 0.0196(13) 0.0386(16) 0.0021(11) 0.0190(13) 0.0012(10)
C2 0.0247(14) 0.0177(12) 0.0261(14) -0.0007(10) 0.0143(11) -0.0008(10)
C11 0.0348(16) 0.0199(13) 0.0470(18) 0.0003(12) 0.0270(14) -0.0014(11)
C12 0.043(2) 0.0301(17) 0.123(4) 0.010(2) 0.056(3) 0.0007(14)
C13 0.073(3) 0.041(2) 0.189(6) 0.029(3) 0.099(4) 0.0056(19)
C14 0.084(3) 0.046(2) 0.186(6) 0.021(3) 0.110(4) 0.013(2)
C15 0.028(2) 0.053(2) 0.155(5) 0.003(3) 0.016(3) -0.0099(18)
C16 0.0346(16) 0.0182(13) 0.0388(17) 0.0027(11) 0.0223(13) 0.0006(11)
C17 0.074(2) 0.0256(16) 0.0398(19) 0.0045(13) 0.0326(18) 0.0057(15)
C18 0.108(4) 0.0335(19) 0.044(2) 0.0126(16) 0.034(2) 0.013(2)
C19 0.100(3) 0.0211(16) 0.063(3) 0.0118(16) 0.040(2) 0.0104(18)
C20 0.061(2) 0.0204(15) 0.056(2) -0.0017(14) 0.0267(18) -0.0012(14)
C21 0.0348(16) 0.0226(14) 0.0408(17) -0.0039(12) 0.0173(14) -0.0028(11)
C22 0.120(4) 0.0360(19) 0.035(2) 0.0025(15) 0.031(2) 0.006(2)
C23 0.288(11) 0.084(4) 0.094(4) -0.015(3) 0.129(6) 0.004(5)
C24 0.137(6) 0.094(5) 0.094(4) -0.039(4) 0.023(4) -0.033(4)
C25 0.060(2) 0.0273(15) 0.0396(19) -0.0062(13) 0.0140(17) -0.0092(15)
C26 0.084(3) 0.061(3) 0.070(3) -0.014(2) -0.004(3) -0.027(3)
C27 0.121(4) 0.049(2) 0.067(3) -0.015(2) 0.061(3) -0.008(2)
C28 0.051(2) 0.077(3) 0.038(2) -0.0148(18) 0.0178(18) 0.0012(19)
C29 0.081(3) 0.056(3) 0.078(3) -0.019(2) 0.045(3) 0.010(2)
C30 0.077(3) 0.077(3) 0.057(3) 0.010(2) 0.045(2) 0.000(2)
C31 0.043(2) 0.068(3) 0.046(2) 0.0018(19) 0.0010(17) -0.0100(18)
C32 0.035(2) 0.061(3) 0.103(4) 0.004(2) 0.028(2) 0.0096(18)
C33 0.058(2) 0.043(2) 0.083(3) 0.0000(19) 0.038(2) -0.0160(17)
B3 0.0290(17) 0.0265(16) 0.0314(18) 0.0006(13) 0.0098(14) 0.0012(13)
B4 0.0320(18) 0.0247(16) 0.057(2) 0.0066(15) 0.0235(17) 0.0069(13)
B5 0.049(2) 0.0220(16) 0.050(2) -0.0005(14) 0.0357(18) 0.0036(14)
B6 0.0363(18) 0.0221(15) 0.0290(17) -0.0045(12) 0.0183(15) -0.0033(13)
B7 0.0388(19) 0.0220(15) 0.0310(17) 0.0041(13) 0.0197(15) 0.0019(13)
B8 0.042(2) 0.0256(16) 0.043(2) 0.0088(15) 0.0174(17) 0.0072(14)
B9 0.047(2) 0.0201(16) 0.059(2) 0.0052(15) 0.0337(19) 0.0074(14)
B10 0.052(2) 0.0198(15) 0.044(2) -0.0061(14) 0.0308(18) -0.0019(14)
B11 0.0354(18) 0.0171(14) 0.0364(18) -0.0034(12) 0.0198(15) -0.0051(12)
B12 0.051(2) 0.0178(15) 0.043(2) 0.0042(13) 0.0298(18) 0.0003(14)

loop_
_atom_type_symbol
_atom_type_description
_atom_type_scat_dispersion_real
_atom_type_scat_dispersion_imag
_atom_type_scat_source
C C 0.0033 0.0016 'International Tables Vol C Tables 4.2.6.8 and 6.1.1.4'
H H 0.0000 0.0000 'International Tables Vol C Tables 4.2.6.8 and 6.1.1.4'
B B 0.0013 0.0007 'International Tables Vol C Tables 4.2.6.8 and 6.1.1.4'
N N 0.0061 0.0033 'International Tables Vol C Tables 4.2.6.8 and 6.1.1.4'
Si Si 0.0817 0.0704 'International Tables Vol C Tables 4.2.6.8 and 6.1.1.4'
P P 0.1023 0.0942 'International Tables Vol C Tables 4.2.6.8 and 6.1.1.4'

loop_
_geom_angle_atom_site_label_1
_geom_angle_atom_site_label_2
_geom_angle_atom_site_label_3
_geom_angle
_geom_angle_site_symmetry_1
_geom_angle_site_symmetry_3
N2 P1 C2 103.36(11) . .
N2 Si1 C30 110.01(17) . .
N2 Si1 C28 112.03(14) . .
C30 Si1 C28 107.6(2) . .
N2 Si1 C29 110.63(18) . .
C30 Si1 C29 109.9(2) . .
C28 Si1 C29 106.6(2) . .
N2 Si2 C31 111.77(15) . .
N2 Si2 C32 109.18(17) . .
C31 Si2 C32 105.9(2) . .
N2 Si2 C33 112.88(16) . .
C31 Si2 C33 109.2(2) . .
C32 Si2 C33 107.6(2) . .
C11 N1 C16 130.1(2) . .
P1 N2 Si2 125.03(15) . .
P1 N2 Si1 113.46(14) . .
Si2 N2 Si1 119.52(13) . .
C11 C1 B4 126.7(2) . .
C11 C1 B5 124.3(2) . .
B4 C1 B5 62.7(2) . .
C11 C1 B3 117.8(2) . .
B4 C1 B3 62.46(19) . .
B5 C1 B3 113.3(2) . .
C11 C1 C2 114.7(2) . .
B4 C1 C2 109.3(2) . .
B5 C1 C2 108.6(2) . .
B3 C1 C2 60.17(17) . .
C11 C1 B6 115.0(2) . .
B4 C1 B6 112.4(2) . .
B5 C1 B6 61.44(19) . .
B3 C1 B6 111.3(2) . .
C2 C1 B6 59.57(16) . .
B7 C2 B11 62.26(18) . .
B7 C2 B6 113.1(2) . .
B11 C2 B6 62.43(17) . .
B7 C2 C1 109.6(2) . .
B11 C2 C1 110.0(2) . .
B6 C2 C1 60.42(17) . .
B7 C2 B3 62.49(18) . .
B11 C2 B3 113.2(2) . .
B6 C2 B3 111.7(2) . .
C1 C2 B3 59.80(17) . .
B7 C2 P1 118.99(18) . .
B11 C2 P1 121.31(18) . .
B6 C2 P1 120.34(18) . .
C1 C2 P1 120.71(16) . .
B3 C2 P1 116.65(18) . .
N1 C11 C12 129.1(3) . .
N1 C11 C1 111.2(2) . .
C12 C11 C1 119.7(2) . .
C15 C12 C14 111.0(4) . .
C15 C12 C11 107.8(4) . .
C14 C12 C11 113.1(3) . .
C15 C12 C13 108.2(4) . .
C14 C12 C13 105.1(4) . .
C11 C12 C13 111.6(3) . .
C17 C16 C21 121.1(3) . .
C17 C16 N1 117.1(3) . .
C21 C16 N1 121.4(3) . .
C18 C17 C16 117.9(3) . .
C18 C17 C22 119.5(3) . .
C16 C17 C22 122.6(3) . .
C19 C18 C17 121.5(3) . .
C20 C19 C18 119.7(3) . .
C19 C20 C21 121.8(3) . .
C20 C21 C16 117.6(3) . .
C20 C21 C25 118.6(3) . .
C16 C21 C25 123.8(3) . .
C24 C22 C23 110.1(5) . .
C24 C22 C17 110.4(4) . .
C23 C22 C17 112.4(4) . .
C21 C25 C27 110.6(3) . .
C21 C25 C26 111.4(3) . .
C27 C25 C26 110.7(4) . .
C1 B3 C2 60.02(16) . .
C1 B3 B8 105.7(2) . .
C2 B3 B8 105.2(2) . .
C1 B3 B7 106.2(2) . .
C2 B3 B7 57.96(17) . .
B8 B3 B7 59.72(19) . .
C1 B3 B4 58.63(19) . .
C2 B3 B4 106.2(2) . .
B8 B3 B4 59.59(19) . .
B7 B3 B4 107.1(2) . .
C1 B4 B9 106.2(3) . .
C1 B4 B8 106.3(2) . .
B9 B4 B8 60.9(2) . .
C1 B4 B3 58.91(17) . .
B9 B4 B3 108.5(2) . .
B8 B4 B3 60.03(19) . .
C1 B4 B5 58.76(18) . .
B9 B4 B5 60.1(2) . .
B8 B4 B5 108.5(3) . .
B3 B4 B5 107.3(2) . .
C1 B5 B6 59.62(17) . .
C1 B5 B10 106.8(2) . .
B6 B5 B10 60.50(19) . .
C1 B5 B9 105.4(2) . .
B6 B5 B9 108.3(2) . .
B10 B5 B9 60.4(2) . .
C1 B5 B4 58.56(18) . .
B6 B5 B4 107.6(2) . .
B10 B5 B4 107.8(2) . .
B9 B5 B4 59.3(2) . .
C2 B6 C1 60.01(16) . .
C2 B6 B5 106.9(2) . .
C1 B6 B5 58.93(18) . .
C2 B6 B11 58.40(16) . .
C1 B6 B11 106.5(2) . .
B5 B6 B11 107.7(2) . .
C2 B6 B10 105.4(2) . .
C1 B6 B10 105.7(2) . .
B5 B6 B10 59.81(19) . .
B11 B6 B10 59.55(18) . .
C2 B7 B11 58.99(17) . .
C2 B7 B8 106.7(2) . .
B11 B7 B8 108.7(2) . .
C2 B7 B12 106.3(2) . .
B11 B7 B12 60.10(19) . .
B8 B7 B12 60.6(2) . .
C2 B7 B3 59.54(17) . .
B11 B7 B3 108.2(2) . .
B8 B7 B3 60.09(19) . .
B12 B7 B3 108.5(2) . .
B4 B8 B7 108.1(2) . .
B4 B8 B3 60.38(19) . .
B7 B8 B3 60.19(18) . .
B4 B8 B12 107.4(3) . .
B7 B8 B12 59.79(19) . .
B3 B8 B12 107.9(2) . .
B4 B8 B9 59.4(2) . .
B7 B8 B9 107.2(3) . .
B3 B8 B9 107.6(2) . .
B12 B8 B9 59.5(2) . .
B4 B9 B12 108.2(2) . .
B4 B9 B5 60.6(2) . .
B12 B9 B5 107.8(2) . .
B4 B9 B10 108.2(2) . .
B12 B9 B10 60.0(2) . .
B5 B9 B10 59.5(2) . .
B4 B9 B8 59.7(2) . .
B12 B9 B8 60.2(2) . .
B5 B9 B8 108.0(2) . .
B10 B9 B8 107.9(2) . .
B11 B10 B5 108.0(2) . .
B11 B10 B12 59.95(19) . .
B5 B10 B12 108.2(3) . .
B11 B10 B6 60.09(17) . .
B5 B10 B6 59.69(18) . .
B12 B10 B6 107.9(2) . .
B11 B10 B9 107.7(2) . .
B5 B10 B9 60.1(2) . .
B12 B10 B9 59.9(2) . .
B6 B10 B9 107.5(2) . .
C2 B11 B7 58.75(17) . .
C2 B11 B10 106.6(2) . .
B7 B11 B10 108.6(3) . .
C2 B11 B12 106.3(2) . .
B7 B11 B12 60.35(19) . .
B10 B11 B12 60.41(19) . .
C2 B11 B6 59.17(16) . .
B7 B11 B6 107.6(2) . .
B10 B11 B6 60.37(18) . .
B12 B11 B6 108.5(2) . .
B11 B12 B7 59.55(18) . .
B11 B12 B9 107.7(2) . .
B7 B12 B9 107.7(2) . .
B11 B12 B10 59.64(19) . .
B7 B12 B10 107.3(2) . .
B9 B12 B10 60.2(2) . .
B11 B12 B8 107.4(2) . .
B7 B12 B8 59.58(19) . .
B9 B12 B8 60.3(2) . .
B10 B12 B8 108.1(2) . .

loop_
_geom_bond_atom_site_label_1
_geom_bond_atom_site_label_2
_geom_bond_distance
_geom_bond_site_symmetry_2
P1 N2 1.714(2) .
P1 C2 1.911(3) .
Si1 N2 1.773(3) .
Si1 C30 1.858(4) .
Si1 C28 1.860(4) .
Si1 C29 1.870(4) .
Si2 N2 1.767(3) .
Si2 C31 1.863(4) .
Si2 C32 1.868(4) .
Si2 C33 1.872(4) .
N1 C11 1.264(4) .
N1 C16 1.427(3) .
C1 C11 1.552(4) .
C1 B4 1.715(4) .
C1 B5 1.719(4) .
C1 B3 1.720(4) .
C1 C2 1.724(3) .
C1 B6 1.731(4) .
C2 B7 1.698(4) .
C2 B11 1.702(4) .
C2 B6 1.716(4) .
C2 B3 1.727(4) .
C11 C12 1.544(4) .
C12 C15 1.534(8) .
C12 C14 1.543(6) .
C12 C13 1.547(5) .
C16 C17 1.404(5) .
C16 C21 1.404(4) .
C17 C18 1.387(5) .
C17 C22 1.522(5) .
C18 C19 1.375(5) .
C19 C20 1.364(5) .
C20 C21 1.393(4) .
C21 C25 1.509(5) .
C22 C24 1.517(8) .
C22 C23 1.521(7) .
C25 C27 1.519(6) .
C25 C26 1.538(6) .
B3 B8 1.775(5) .
B3 B7 1.777(5) .
B3 B4 1.781(5) .
B4 B9 1.762(5) .
B4 B8 1.767(5) .
B4 B5 1.786(6) .
B5 B6 1.762(5) .
B5 B10 1.765(5) .
B5 B9 1.776(5) .
B6 B11 1.772(4) .
B6 B10 1.777(4) .
B7 B11 1.758(5) .
B7 B8 1.768(5) .
B7 B12 1.772(4) .
B8 B12 1.787(5) .
B8 B9 1.789(5) .
B9 B12 1.774(5) .
B9 B10 1.780(6) .
B10 B11 1.762(5) .
B10 B12 1.776(5) .
B11 B12 1.768(5) .
